data_4508626
loop_
_publ_author_name
'Wei, Kai-Ju'
'Xie, Yong-Shu'
'Ni, Jia'
'Zhang, Min'
'Liu, Qing-Liang'

_publ_section_title
;
 Syntheses, Crystal Structures, and Photoluminescent Properties of a
 Series of M(II) Coordination Polymers Containing M&#x2212;X2&#x2212;M
 Bridges: From 1-D Chains to 2-D Networks
;
_journal_issue 6
_journal_name_full 'Crystal Growth &amp; Design'
_journal_page_first 1341
_journal_paper_doi 10.1021/cg0505822
_journal_volume 6
_journal_year 2006
_chemical_formula_sum 'C25 H19 Cl4 N7 O0 Zn2'
_chemical_formula_weight 690.01
_chemical_name_systematic
;
 ?
;
_space_group_IT_number 15
_symmetry_cell_setting monoclinic
_symmetry_space_group_name_Hall '-C 2yc'
_symmetry_space_group_name_H-M 'C 1 2/c 1'
_atom_sites_solution_hydrogens geom
_atom_sites_solution_primary direct
_atom_sites_solution_secondary difmap
_audit_creation_method SHELXL-97
_cell_angle_alpha 90.00
_cell_angle_beta 110.960(2)
_cell_angle_gamma 90.00
_cell_formula_units_Z 4
_cell_length_a 15.875(2)
_cell_length_b 15.131(2)
_cell_length_c 12.1758(16)
_cell_measurement_temperature 293(2)
_cell_volume 2731.2(6)
_computing_structure_refinement 'SHELXL-97 (Sheldrick, 1997)'
_computing_structure_solution 'SHELXS-97 (Sheldrick, 1990)'
_diffrn_ambient_temperature 293(2)
_diffrn_measured_fraction_theta_full 0.981
_diffrn_measured_fraction_theta_max 0.981
_diffrn_radiation_monochromator graphite
_diffrn_radiation_source 'fine-focus sealed tube'
_diffrn_radiation_type MoK\a
_diffrn_radiation_wavelength 0.71073
_diffrn_reflns_av_R_equivalents 0.0445
_diffrn_reflns_av_sigmaI/netI 0.0630
_diffrn_reflns_limit_h_max 20
_diffrn_reflns_limit_h_min -8
_diffrn_reflns_limit_k_max 19
_diffrn_reflns_limit_k_min -19
_diffrn_reflns_limit_l_max 15
_diffrn_reflns_limit_l_min -15
_diffrn_reflns_number 8359
_diffrn_reflns_theta_full 27.50
_diffrn_reflns_theta_max 27.50
_diffrn_reflns_theta_min 1.92
_exptl_absorpt_coefficient_mu 2.178
_exptl_absorpt_correction_T_max 0.7359
_exptl_absorpt_correction_T_min 0.6577
_exptl_absorpt_correction_type none
_exptl_crystal_colour colorless
_exptl_crystal_density_diffrn 1.678
_exptl_crystal_density_method 'not measured'
_exptl_crystal_description block
_exptl_crystal_F_000 1384
_exptl_crystal_size_max 0.21
_exptl_crystal_size_mid 0.18
_exptl_crystal_size_min 0.15
_refine_diff_density_max 0.519
_refine_diff_density_min -0.459
_refine_diff_density_rms 0.076
_refine_ls_extinction_method none
_refine_ls_goodness_of_fit_ref 1.017
_refine_ls_hydrogen_treatment mixed
_refine_ls_matrix_type full
_refine_ls_number_parameters 173
_refine_ls_number_reflns 3079
_refine_ls_number_restraints 0
_refine_ls_restrained_S_all 1.017
_refine_ls_R_factor_all 0.0838
_refine_ls_R_factor_gt 0.0492
_refine_ls_shift/su_max 0.001
_refine_ls_shift/su_mean 0.000
_refine_ls_structure_factor_coef Fsqd
_refine_ls_weighting_details 'calc w=1/[\s^2^(Fo^2^)+(0.0434P)^2^+0.9864P] where P=(Fo^2^+2Fc^2^)/3'
_refine_ls_weighting_scheme calc
_refine_ls_wR_factor_gt 0.0992
_refine_ls_wR_factor_ref 0.1115
_reflns_number_gt 2084
_reflns_number_total 3079
_reflns_threshold_expression >2sigma(I)
_cod_data_source_file cg0505822sup2.cif
_cod_data_source_block 1015am
_cod_depositor_comments
;
The following automatic conversions were performed:

'_symmetry_cell_setting' value 'Monoclinic' changed to 'monoclinic'
according to /home/saulius/struct/CIF-dictionaries/cif_core.dic
dictionary named 'cif_core.dic' version 2.4.2 from 2011-04-26.

Automatic conversion script
Id: cif_fix_values 1891 2012-01-12 08:04:46Z andrius 
;
_cod_original_cell_volume 2731.1(6)
_cod_original_sg_symbol_H-M C2/c
_cod_database_code 4508626

loop_
_symmetry_equiv_pos_as_xyz
'x, y, z'
'-x, y, -z+1/2'
'x+1/2, y+1/2, z'
'-x+1/2, y+1/2, -z+1/2'
'-x, -y, -z'
'x, -y, z-1/2'
'-x+1/2, -y+1/2, -z'
'x+1/2, -y+1/2, z-1/2'

loop_
_atom_site_label
_atom_site_type_symbol
_atom_site_fract_x
_atom_site_fract_y
_atom_site_fract_z
_atom_site_U_iso_or_equiv
_atom_site_adp_type
_atom_site_occupancy
_atom_site_symmetry_multiplicity
_atom_site_calc_flag
_atom_site_refinement_flags
C1 C 0.3294(3) 0.4183(2) 0.7418(3) 0.0415(10) Uani 1 1 d .
H1 H 0.2793 0.4483 0.6916 0.050 Uiso 1 1 calc R
C2 C 0.4027(3) 0.4655(2) 0.8066(3) 0.0434(10) Uani 1 1 d .
H2 H 0.4025 0.5268 0.8013 0.052 Uiso 1 1 calc R
C3 C 0.4776(3) 0.4218(2) 0.8806(3) 0.0382(9) Uani 1 1 d .
H3 H 0.5291 0.4532 0.9241 0.046 Uiso 1 1 calc R
C4 C 0.4753(2) 0.3312(2) 0.8895(3) 0.0320(8) Uani 1 1 d .
H4 H 0.5245 0.3003 0.9403 0.038 Uiso 1 1 calc R
C5 C 0.3983(2) 0.2874(2) 0.8212(3) 0.0271(8) Uani 1 1 d .
C6 C 0.3289(2) 0.1616(2) 0.8809(3) 0.0278(8) Uani 1 1 d .
C7 C 0.3562(3) 0.1086(2) 0.9796(3) 0.0384(9) Uani 1 1 d .
H7 H 0.4161 0.0912 1.0144 0.046 Uiso 1 1 calc R
C8 C 0.2924(3) 0.0821(3) 1.0254(4) 0.0507(11) Uani 1 1 d .
H8 H 0.3079 0.0440 1.0895 0.061 Uiso 1 1 calc R
C9 C 0.2055(3) 0.1126(3) 0.9749(4) 0.0534(12) Uani 1 1 d .
H9 H 0.1621 0.0965 1.0059 0.064 Uiso 1 1 calc R
C10 C 0.1834(3) 0.1665(3) 0.8795(4) 0.0457(11) Uani 1 1 d .
H10 H 0.1249 0.1883 0.8474 0.055 Uiso 1 1 calc R
C11 C 0.4465(2) 0.1393(2) 0.7926(3) 0.0242(7) Uani 1 1 d .
C12 C 0.4437(2) 0.0480(2) 0.7944(3) 0.0323(8) Uani 1 1 d .
H12 H 0.4054 0.0180 0.8243 0.039 Uiso 1 1 calc R
C13 C 0.5000 0.0035(3) 0.7500 0.0337(12) Uani 1 2 d S
H13 H 0.5000 -0.0580 0.7500 0.040 Uiso 1 2 calc SR
Cl1 Cl 0.22030(8) 0.13905(7) 0.55310(9) 0.0541(3) Uani 1 1 d .
Cl2 Cl 0.09059(8) 0.32765(8) 0.62828(12) 0.0804(5) Uani 1 1 d .
N1 N 0.3263(2) 0.32923(17) 0.7470(2) 0.0307(7) Uani 1 1 d .
N2 N 0.39013(18) 0.19362(16) 0.8296(2) 0.0270(7) Uani 1 1 d .
N3 N 0.2439(2) 0.18922(19) 0.8298(3) 0.0335(7) Uani 1 1 d .
N4 N 0.5000 0.1837(2) 0.7500 0.0267(9) Uani 1 2 d S
Zn1 Zn 0.21562(3) 0.25209(3) 0.66498(4) 0.04276(18) Uani 1 1 d .

loop_
_atom_site_aniso_label
_atom_site_aniso_U_11
_atom_site_aniso_U_22
_atom_site_aniso_U_33
_atom_site_aniso_U_23
_atom_site_aniso_U_13
_atom_site_aniso_U_12
C1 0.053(3) 0.032(2) 0.038(2) 0.0056(17) 0.014(2) 0.015(2)
C2 0.066(3) 0.0238(19) 0.045(2) -0.0008(18) 0.026(2) -0.001(2)
C3 0.048(3) 0.031(2) 0.042(2) -0.0084(17) 0.025(2) -0.0072(18)
C4 0.033(2) 0.034(2) 0.030(2) -0.0021(15) 0.0123(18) -0.0005(16)
C5 0.031(2) 0.0244(17) 0.0298(19) 0.0029(15) 0.0162(17) 0.0058(16)
C6 0.028(2) 0.0271(18) 0.0296(19) -0.0051(15) 0.0124(17) -0.0048(15)
C7 0.034(2) 0.043(2) 0.038(2) 0.0055(18) 0.0126(19) -0.0060(18)
C8 0.059(3) 0.054(3) 0.044(3) 0.005(2) 0.024(2) -0.019(2)
C9 0.054(3) 0.061(3) 0.061(3) -0.015(2) 0.041(3) -0.026(2)
C10 0.034(2) 0.052(3) 0.057(3) -0.019(2) 0.022(2) -0.0073(19)
C11 0.0214(18) 0.0271(17) 0.0227(17) 0.0032(14) 0.0060(15) 0.0026(14)
C12 0.031(2) 0.0264(18) 0.044(2) 0.0037(16) 0.0189(18) -0.0051(16)
C13 0.032(3) 0.020(2) 0.048(3) 0.000 0.013(3) 0.000
Cl1 0.0645(8) 0.0445(6) 0.0455(6) -0.0154(5) 0.0101(6) 0.0112(5)
Cl2 0.0503(8) 0.0797(9) 0.0862(10) -0.0344(7) -0.0062(7) 0.0356(7)
N1 0.0349(19) 0.0292(16) 0.0271(16) 0.0009(12) 0.0100(14) 0.0067(14)
N2 0.0292(17) 0.0213(14) 0.0368(17) 0.0010(12) 0.0193(14) 0.0006(12)
N3 0.0252(17) 0.0425(18) 0.0352(17) -0.0063(14) 0.0137(15) -0.0001(14)
N4 0.027(2) 0.023(2) 0.031(2) 0.000 0.0112(19) 0.000
Zn1 0.0342(3) 0.0413(3) 0.0412(3) -0.0135(2) -0.0006(2) 0.0105(2)

loop_
_atom_type_symbol
_atom_type_description
_atom_type_scat_dispersion_real
_atom_type_scat_dispersion_imag
_atom_type_scat_source
C C 0.0033 0.0016 'International Tables Vol C Tables 4.2.6.8 and 6.1.1.4'
H H 0.0000 0.0000 'International Tables Vol C Tables 4.2.6.8 and 6.1.1.4'
N N 0.0061 0.0033 'International Tables Vol C Tables 4.2.6.8 and 6.1.1.4'
O O 0.0106 0.0060 'International Tables Vol C Tables 4.2.6.8 and 6.1.1.4'
Cl Cl 0.1484 0.1585 'International Tables Vol C Tables 4.2.6.8 and 6.1.1.4'
Zn Zn 0.2839 1.4301 'International Tables Vol C Tables 4.2.6.8 and 6.1.1.4'

loop_
_geom_angle_atom_site_label_1
_geom_angle_atom_site_label_2
_geom_angle_atom_site_label_3
_geom_angle
_geom_angle_site_symmetry_1
N1 C1 C2 122.6(4) .
N1 C1 H1 118.7 .
C2 C1 H1 118.7 .
C1 C2 C3 119.3(3) .
C1 C2 H2 120.4 .
C3 C2 H2 120.4 .
C2 C3 C4 119.3(4) .
C2 C3 H3 120.4 .
C4 C3 H3 120.4 .
C5 C4 C3 118.3(3) .
C5 C4 H4 120.9 .
C3 C4 H4 120.9 .
N1 C5 C4 122.7(3) .
N1 C5 N2 116.1(3) .
C4 C5 N2 121.1(3) .
N3 C6 C7 122.6(3) .
N3 C6 N2 115.2(3) .
C7 C6 N2 122.1(3) .
C6 C7 C8 118.3(4) .
C6 C7 H7 120.8 .
C8 C7 H7 120.8 .
C9 C8 C7 119.1(4) .
C9 C8 H8 120.5 .
C7 C8 H8 120.5 .
C10 C9 C8 119.7(4) .
C10 C9 H9 120.1 .
C8 C9 H9 120.1 .
N3 C10 C9 121.9(4) .
N3 C10 H10 119.1 .
C9 C10 H10 119.1 .
N4 C11 C12 122.8(3) .
N4 C11 N2 113.6(3) .
C12 C11 N2 123.6(3) .
C13 C12 C11 117.0(3) .
C13 C12 H12 121.5 .
C11 C12 H12 121.5 .
C12 C13 C12 121.4(4) 2_656
C12 C13 H13 119.3 2_656
C12 C13 H13 119.3 .
C5 N1 C1 117.8(3) .
C5 N1 Zn1 115.9(2) .
C1 N1 Zn1 125.9(3) .
C11 N2 C6 124.0(3) .
C11 N2 C5 118.3(3) .
C6 N2 C5 117.6(3) .
C6 N3 C10 118.3(3) .
C6 N3 Zn1 114.8(2) .
C10 N3 Zn1 126.5(3) .
C11 N4 C11 119.1(4) 2_656
N1 Zn1 N3 86.53(11) .
N1 Zn1 Cl2 110.99(9) .
N3 Zn1 Cl2 107.28(9) .
N1 Zn1 Cl1 122.09(8) .
N3 Zn1 Cl1 101.20(8) .
Cl2 Zn1 Cl1 120.44(5) .

loop_
_geom_bond_atom_site_label_1
_geom_bond_atom_site_label_2
_geom_bond_distance
_geom_bond_site_symmetry_2
C1 N1 1.351(4) .
C1 C2 1.352(5) .
C1 H1 0.9300 .
C2 C3 1.377(5) .
C2 H2 0.9300 .
C3 C4 1.378(5) .
C3 H3 0.9300 .
C4 C5 1.378(5) .
C4 H4 0.9300 .
C5 N1 1.335(4) .
C5 N2 1.432(4) .
C6 N3 1.334(4) .
C6 C7 1.379(5) .
C6 N2 1.416(4) .
C7 C8 1.379(5) .
C7 H7 0.9300 .
C8 C9 1.373(6) .
C8 H8 0.9300 .
C9 C10 1.359(6) .
C9 H9 0.9300 .
C10 N3 1.351(5) .
C10 H10 0.9300 .
C11 N4 1.326(4) .
C11 C12 1.383(4) .
C11 N2 1.402(4) .
C12 C13 1.376(4) .
C12 H12 0.9300 .
C13 C12 1.376(4) 2_656
C13 H13 0.9300 .
Cl1 Zn1 2.2045(10) .
Cl2 Zn1 2.1935(12) .
N1 Zn1 2.047(3) .
N3 Zn1 2.119(3) .
N4 C11 1.326(4) 2_656

loop_
_geom_torsion_atom_site_label_1
_geom_torsion_atom_site_label_2
_geom_torsion_atom_site_label_3
_geom_torsion_atom_site_label_4
_geom_torsion
_geom_torsion_site_symmetry_4
N1 C1 C2 C3 0.4(6) .
C1 C2 C3 C4 -1.9(6) .
C2 C3 C4 C5 1.6(5) .
C3 C4 C5 N1 0.2(5) .
C3 C4 C5 N2 -177.5(3) .
N3 C6 C7 C8 1.2(5) .
N2 C6 C7 C8 178.5(3) .
C6 C7 C8 C9 -3.1(6) .
C7 C8 C9 C10 1.6(6) .
C8 C9 C10 N3 2.0(6) .
N4 C11 C12 C13 0.4(5) .
N2 C11 C12 C13 176.9(3) .
C11 C12 C13 C12 -0.2(2) 2_656
C4 C5 N1 C1 -1.6(5) .
N2 C5 N1 C1 176.2(3) .
C4 C5 N1 Zn1 -175.0(3) .
N2 C5 N1 Zn1 2.8(4) .
C2 C1 N1 C5 1.3(5) .
C2 C1 N1 Zn1 174.0(3) .
N4 C11 N2 C6 -178.3(3) .
C12 C11 N2 C6 4.9(5) .
N4 C11 N2 C5 -1.9(4) .
C12 C11 N2 C5 -178.7(3) .
N3 C6 N2 C11 -126.9(3) .
C7 C6 N2 C11 55.7(5) .
N3 C6 N2 C5 56.7(4) .
C7 C6 N2 C5 -120.7(4) .
N1 C5 N2 C11 115.6(3) .
C4 C5 N2 C11 -66.6(4) .
N1 C5 N2 C6 -67.8(4) .
C4 C5 N2 C6 110.0(4) .
C7 C6 N3 C10 2.2(5) .
N2 C6 N3 C10 -175.2(3) .
C7 C6 N3 Zn1 -170.6(3) .
N2 C6 N3 Zn1 12.0(4) .
C9 C10 N3 C6 -3.9(5) .
C9 C10 N3 Zn1 168.0(3) .
C12 C11 N4 C11 -0.2(2) 2_656
N2 C11 N4 C11 -177.0(3) 2_656
C5 N1 Zn1 N3 42.0(2) .
C1 N1 Zn1 N3 -130.8(3) .
C5 N1 Zn1 Cl2 149.2(2) .
C1 N1 Zn1 Cl2 -23.7(3) .
C5 N1 Zn1 Cl1 -59.1(3) .
C1 N1 Zn1 Cl1 128.1(3) .
C6 N3 Zn1 N1 -50.9(2) .
C10 N3 Zn1 N1 137.0(3) .
C6 N3 Zn1 Cl2 -161.8(2) .
C10 N3 Zn1 Cl2 26.1(3) .
C6 N3 Zn1 Cl1 71.1(2) .
C10 N3 Zn1 Cl1 -101.0(3) .
